data_4121165
loop_
_publ_author_name
'Michael S. Eberhart'
'Jack R. Norton'
'Ashley Zuzek'
'Wesley Sattler'
'Serge Ruccolo'

_publ_section_title
;
 Electron Transfer from Hexameric Copper Hydrides
;
_journal_name_full 'Journal of the American Chemical Society'
_journal_page_first 17262
_journal_page_last 17265
_journal_paper_doi 10.1021/ja408925m
_journal_volume 135
_journal_year 2013
_chemical_formula_sum 'C98 H124 Cu6 O2 P6'
_chemical_formula_weight 1901.03
_chemical_name_systematic
; 
 ? 
;
_space_group_IT_number 2
_symmetry_cell_setting triclinic
_symmetry_space_group_name_Hall '-P 1'
_symmetry_space_group_name_H-M 'P -1'
_atom_sites_solution_hydrogens geom
_atom_sites_solution_primary direct
_atom_sites_solution_secondary difmap
_audit_creation_method SHELXL-97
_cell_angle_alpha 68.9350(10)
_cell_angle_beta 74.6210(10)
_cell_angle_gamma 72.0680(10)
_cell_formula_units_Z 1
_cell_length_a 13.0054(10)
_cell_length_b 13.8810(11)
_cell_length_c 14.6853(12)
_cell_measurement_reflns_used 9975
_cell_measurement_temperature 150(2)
_cell_measurement_theta_max 32.35
_cell_measurement_theta_min 2.44
_cell_volume 2317.8(3)
_computing_cell_refinement 'Bruker SAINT'
_computing_data_collection 'Bruker APEX2'
_computing_data_reduction 'Bruker SAINT'
_computing_molecular_graphics 'Bruker SHELXTL'
_computing_publication_material 'Bruker SHELXTL'
_computing_structure_refinement 'SHELXL-97 (Sheldrick, 2008)'
_computing_structure_solution 'SHELXS-97 (Sheldrick, 2008)'
_diffrn_ambient_temperature 150(2)
_diffrn_measured_fraction_theta_full 0.999
_diffrn_measured_fraction_theta_max 0.999
_diffrn_measurement_device_type 'Bruker APEX-II CCD'
_diffrn_measurement_method '\f and \w scans'
_diffrn_radiation_monochromator graphite
_diffrn_radiation_source 'fine-focus sealed tube'
_diffrn_radiation_type MoK\a
_diffrn_radiation_wavelength 0.71073
_diffrn_reflns_av_R_equivalents 0.0350
_diffrn_reflns_av_sigmaI/netI 0.0423
_diffrn_reflns_limit_h_max 17
_diffrn_reflns_limit_h_min -17
_diffrn_reflns_limit_k_max 18
_diffrn_reflns_limit_k_min -18
_diffrn_reflns_limit_l_max 19
_diffrn_reflns_limit_l_min -19
_diffrn_reflns_number 32576
_diffrn_reflns_theta_full 28.28
_diffrn_reflns_theta_max 28.28
_diffrn_reflns_theta_min 1.51
_exptl_absorpt_coefficient_mu 1.502
_exptl_absorpt_correction_T_max 0.9424
_exptl_absorpt_correction_T_min 0.7433
_exptl_absorpt_correction_type empirical
_exptl_absorpt_process_details SADABS
_exptl_crystal_colour RED
_exptl_crystal_density_diffrn 1.362
_exptl_crystal_description BLOCK
_exptl_crystal_F_000 992
_exptl_crystal_size_max 0.21
_exptl_crystal_size_mid 0.20
_exptl_crystal_size_min 0.04
_refine_diff_density_max 1.118
_refine_diff_density_min -0.666
_refine_diff_density_rms 0.082
_refine_ls_extinction_method none
_refine_ls_goodness_of_fit_ref 1.131
_refine_ls_hydrogen_treatment mixed
_refine_ls_matrix_type full
_refine_ls_number_parameters 499
_refine_ls_number_reflns 11504
_refine_ls_number_restraints 30
_refine_ls_restrained_S_all 1.129
_refine_ls_R_factor_all 0.0539
_refine_ls_R_factor_gt 0.0368
_refine_ls_shift/su_max 0.001
_refine_ls_shift/su_mean 0.000
_refine_ls_structure_factor_coef Fsqd
_refine_ls_weighting_details 'calc w=1/[\s^2^(Fo^2^)+(0.0458P)^2^+0.1345P] where P=(Fo^2^+2Fc^2^)/3'
_refine_ls_weighting_scheme calc
_refine_ls_wR_factor_gt 0.0901
_refine_ls_wR_factor_ref 0.0978
_reflns_number_gt 8973
_reflns_number_total 11504
_reflns_threshold_expression >2sigma(I)
_cod_data_source_file ja408925m_si_004.cif
_cod_data_source_block mews10
_cod_database_code 4121165

loop_
_symmetry_equiv_pos_as_xyz
'x, y, z'
'-x, -y, -z'

loop_
_atom_site_label
_atom_site_type_symbol
_atom_site_fract_x
_atom_site_fract_y
_atom_site_fract_z
_atom_site_U_iso_or_equiv
_atom_site_adp_type
_atom_site_occupancy
_atom_site_symmetry_multiplicity
_atom_site_calc_flag
_atom_site_refinement_flags
Cu1 Cu 0.44566(2) 0.41885(2) 0.12551(2) 0.01840(7) Uani 1 1 d .
Cu2 Cu 0.42386(2) 0.63017(2) 0.01727(2) 0.01806(7) Uani 1 1 d .
Cu3 Cu 0.59999(2) 0.51137(2) 0.06451(2) 0.01798(7) Uani 1 1 d .
H1 H 0.427(2) 0.376(2) 0.035(2) 0.044(9) Uiso 1 1 d .
H2 H 0.405(2) 0.618(2) -0.091(2) 0.042(8) Uiso 1 1 d .
H3 H 0.452(2) 0.543(2) 0.128(2) 0.042(8) Uiso 1 1 d .
P1 P 0.38419(5) 0.31565(5) 0.27554(4) 0.01949(13) Uani 1 1 d .
P2 P 0.32486(5) 0.78964(5) 0.02943(5) 0.01794(13) Uani 1 1 d .
P3 P 0.73119(5) 0.51769(5) 0.13373(4) 0.01839(13) Uani 1 1 d .
C1 C 0.6519(2) 0.2485(2) 0.4023(2) 0.0373(7) Uani 1 1 d .
H1A H 0.7141 0.2771 0.3874 0.045 Uiso 1 1 calc R
C2 C 0.5430(3) 0.6049(2) 0.3743(2) 0.0400(7) Uani 1 1 d .
H2A H 0.4703 0.6039 0.4091 0.048 Uiso 1 1 calc R
C3 C 0.9218(2) 0.2199(2) 0.1489(3) 0.0449(8) Uani 1 1 d .
H3A H 0.9331 0.1709 0.1136 0.054 Uiso 1 1 calc R
C4 C 0.9814(2) 0.1955(2) 0.2216(3) 0.0437(8) Uani 1 1 d .
H4A H 1.0342 0.1298 0.2366 0.052 Uiso 1 1 calc R
C5 C 0.8715(2) 0.5622(2) -0.0452(2) 0.0321(6) Uani 1 1 d .
H5A H 0.9236 0.6036 -0.0908 0.048 Uiso 1 1 calc R
H5B H 0.8105 0.5728 -0.0779 0.048 Uiso 1 1 calc R
H5C H 0.9087 0.4867 -0.0260 0.048 Uiso 1 1 calc R
C6 C 0.1661(2) 0.4263(2) 0.3025(2) 0.0349(6) Uani 1 1 d .
H6A H 0.1064 0.4662 0.3411 0.052 Uiso 1 1 calc R
H6B H 0.1437 0.3661 0.3000 0.052 Uiso 1 1 calc R
H6C H 0.1831 0.4729 0.2350 0.052 Uiso 1 1 calc R
C7 C 0.6094(3) 0.6437(2) 0.4046(2) 0.0417(8) Uani 1 1 d .
H7A H 0.5825 0.6698 0.4601 0.050 Uiso 1 1 calc R
C8 C 0.7151(3) 0.6446(2) 0.3542(2) 0.0399(7) Uani 1 1 d .
H8A H 0.7611 0.6711 0.3753 0.048 Uiso 1 1 calc R
C9 C 0.9646(2) 0.2666(2) 0.2730(2) 0.0370(7) Uani 1 1 d .
H9A H 1.0051 0.2492 0.3242 0.044 Uiso 1 1 calc R
C10 C -0.0094(2) 0.8852(2) 0.1177(2) 0.0333(6) Uani 1 1 d .
H10A H -0.0629 0.9490 0.1207 0.040 Uiso 1 1 calc R
C11 C 0.0368(2) 0.6972(2) 0.1472(2) 0.0361(7) Uani 1 1 d .
H11A H 0.0154 0.6317 0.1701 0.043 Uiso 1 1 calc R
C12 C 0.3548(2) 0.0713(2) 0.2008(2) 0.0320(6) Uani 1 1 d .
H12A H 0.3904 0.0395 0.1496 0.038 Uiso 1 1 calc R
C13 C 0.3307(2) 0.7689(2) 0.2218(2) 0.0329(6) Uani 1 1 d .
H13A H 0.3581 0.7886 0.2671 0.049 Uiso 1 1 calc R
H13B H 0.3654 0.6945 0.2253 0.049 Uiso 1 1 calc R
H13C H 0.2510 0.7781 0.2409 0.049 Uiso 1 1 calc R
C14 C 0.4798(2) 0.8393(2) 0.0896(2) 0.0322(6) Uani 1 1 d .
H14A H 0.4992 0.8616 0.1377 0.048 Uiso 1 1 calc R
H14B H 0.4951 0.8885 0.0231 0.048 Uiso 1 1 calc R
H14C H 0.5233 0.7674 0.0909 0.048 Uiso 1 1 calc R
C15 C 0.6370(2) 0.1642(2) 0.4873(2) 0.0355(7) Uani 1 1 d .
H15A H 0.6890 0.1349 0.5307 0.043 Uiso 1 1 calc R
C16 C -0.0401(2) 0.7896(2) 0.1513(2) 0.0356(7) Uani 1 1 d .
H16A H -0.1149 0.7879 0.1772 0.043 Uiso 1 1 calc R
C17 C 0.5755(2) 0.2909(2) 0.33919(19) 0.0286(6) Uani 1 1 d .
H17A H 0.5866 0.3478 0.2805 0.034 Uiso 1 1 calc R
C18 C 0.3181(2) 0.9543(2) -0.2617(2) 0.0334(6) Uani 1 1 d .
H18A H 0.3137 0.9379 -0.3178 0.040 Uiso 1 1 calc R
C19 C 0.5468(2) 0.1235(2) 0.50837(19) 0.0305(6) Uani 1 1 d .
H19A H 0.5368 0.0655 0.5663 0.037 Uiso 1 1 calc R
C20 C 0.2729(2) 0.0317(2) 0.2725(2) 0.0313(6) Uani 1 1 d .
H20A H 0.2508 -0.0263 0.2699 0.038 Uiso 1 1 calc R
C21 C 0.8888(2) 0.3631(2) 0.25009(19) 0.0272(6) Uani 1 1 d .
H21A H 0.8782 0.4118 0.2854 0.033 Uiso 1 1 calc R
C22 C 0.8446(2) 0.3162(2) 0.1264(2) 0.0333(6) Uani 1 1 d .
H22A H 0.8028 0.3319 0.0766 0.040 Uiso 1 1 calc R
C23 C 0.7705(2) 0.7172(2) 0.0178(2) 0.0311(6) Uani 1 1 d .
H23A H 0.8222 0.7576 -0.0302 0.047 Uiso 1 1 calc R
H23B H 0.7458 0.7413 0.0767 0.047 Uiso 1 1 calc R
H23C H 0.7071 0.7284 -0.0122 0.047 Uiso 1 1 calc R
C24 C 0.2994(2) 0.4777(2) 0.3610(2) 0.0311(6) Uani 1 1 d .
H24A H 0.2400 0.5122 0.4042 0.047 Uiso 1 1 calc R
H24B H 0.3123 0.5293 0.2954 0.047 Uiso 1 1 calc R
H24C H 0.3666 0.4508 0.3897 0.047 Uiso 1 1 calc R
C25 C 0.4706(2) 0.1661(2) 0.44607(18) 0.0257(5) Uani 1 1 d .
H25A H 0.4085 0.1371 0.4616 0.031 Uiso 1 1 calc R
C26 C 0.3194(2) 0.8766(2) -0.17022(19) 0.0273(6) Uani 1 1 d .
H26A H 0.3179 0.8067 -0.1648 0.033 Uiso 1 1 calc R
C27 C 0.2228(2) 0.0761(2) 0.3484(2) 0.0290(6) Uani 1 1 d .
H27A H 0.1667 0.0485 0.3981 0.035 Uiso 1 1 calc R
C28 C 0.0996(2) 0.8877(2) 0.07981(19) 0.0279(6) Uani 1 1 d .
H28A H 0.1206 0.9533 0.0566 0.034 Uiso 1 1 calc R
C29 C 0.2548(2) 0.16102(19) 0.35151(19) 0.0264(5) Uani 1 1 d .
H29A H 0.2207 0.1911 0.4041 0.032 Uiso 1 1 calc R
C30 C 0.7544(2) 0.6070(2) 0.2727(2) 0.0300(6) Uani 1 1 d .
H30A H 0.8270 0.6086 0.2379 0.036 Uiso 1 1 calc R
C31 C 0.3232(2) 1.0553(2) -0.2713(2) 0.0308(6) Uani 1 1 d .
H31A H 0.3233 1.1083 -0.3340 0.037 Uiso 1 1 calc R
C32 C 0.3852(2) 0.1574(2) 0.20314(19) 0.0264(5) Uani 1 1 d .
H32A H 0.4404 0.1855 0.1524 0.032 Uiso 1 1 calc R
C33 C 0.5822(2) 0.5672(2) 0.29281(19) 0.0281(6) Uani 1 1 d .
H33A H 0.5356 0.5414 0.2719 0.034 Uiso 1 1 calc R
C34 C 0.3282(2) 1.0788(2) -0.18957(19) 0.0276(6) Uani 1 1 d .
H34A H 0.3326 1.1481 -0.1963 0.033 Uiso 1 1 calc R
C35 C 0.1465(2) 0.6996(2) 0.1095(2) 0.0269(6) Uani 1 1 d .
H35A H 0.1997 0.6355 0.1070 0.032 Uiso 1 1 calc R
C36 C 0.8271(2) 0.59905(19) 0.04721(18) 0.0234(5) Uani 1 1 d .
H36A H 0.8898 0.5879 0.0802 0.028 Uiso 1 1 calc R
C37 C 0.4833(2) 0.25133(18) 0.36046(17) 0.0212(5) Uani 1 1 d .
C38 C 0.2674(2) 0.38534(19) 0.35099(18) 0.0241(5) Uani 1 1 d .
H38A H 0.2510 0.3346 0.4184 0.029 Uiso 1 1 calc R
C39 C 0.82803(19) 0.38970(19) 0.17605(18) 0.0229(5) Uani 1 1 d .
C40 C 0.33639(19) 0.20305(18) 0.27843(18) 0.0206(5) Uani 1 1 d .
C41 C 0.32285(19) 0.89948(18) -0.08635(18) 0.0210(5) Uani 1 1 d .
C42 C 0.6886(2) 0.56684(18) 0.24144(17) 0.0216(5) Uani 1 1 d .
C43 C 0.3581(2) 0.83992(19) 0.11608(18) 0.0239(5) Uani 1 1 d .
H43A H 0.3136 0.9142 0.1101 0.029 Uiso 1 1 calc R
C44 C 0.17861(19) 0.79408(18) 0.07561(17) 0.0205(5) Uani 1 1 d .
C45 C 0.32699(19) 1.00254(19) -0.09735(19) 0.0240(5) Uani 1 1 d .
H45A H 0.3290 1.0205 -0.0413 0.029 Uiso 1 1 calc R
O1 O 0.1022(4) 0.2264(4) 0.5683(3) 0.1339(10) Uani 1 1 d U
C46 C 0.0028(6) 0.3056(6) 0.5663(5) 0.1339(10) Uani 1 1 d U
H46A H 0.0114 0.3703 0.5100 0.161 Uiso 1 1 calc R
H46B H -0.0201 0.3249 0.6286 0.161 Uiso 1 1 calc R
C47 C -0.0744(6) 0.2611(5) 0.5555(5) 0.1339(10) Uani 1 1 d U
H47A H -0.0848 0.2878 0.4856 0.161 Uiso 1 1 calc R
H47B H -0.1458 0.2821 0.5970 0.161 Uiso 1 1 calc R
C48 C -0.0351(5) 0.1400(5) 0.5867(5) 0.1339(10) Uani 1 1 d U
H48A H -0.0842 0.1066 0.6461 0.161 Uiso 1 1 calc R
H48B H -0.0307 0.1117 0.5325 0.161 Uiso 1 1 calc R
C49 C 0.0759(6) 0.1222(5) 0.6090(5) 0.1339(10) Uani 1 1 d U
H49A H 0.1305 0.0709 0.5773 0.161 Uiso 1 1 calc R
H49B H 0.0750 0.0944 0.6813 0.161 Uiso 1 1 calc R

loop_
_atom_site_aniso_label
_atom_site_aniso_U_11
_atom_site_aniso_U_22
_atom_site_aniso_U_33
_atom_site_aniso_U_23
_atom_site_aniso_U_13
_atom_site_aniso_U_12
Cu1 0.02157(15) 0.01690(14) 0.01638(15) -0.00395(11) -0.00318(11) -0.00548(11)
Cu2 0.01912(15) 0.01463(14) 0.01974(15) -0.00621(11) -0.00447(11) -0.00089(11)
Cu3 0.01828(14) 0.01669(14) 0.01988(15) -0.00523(11) -0.00600(11) -0.00346(11)
P1 0.0249(3) 0.0167(3) 0.0166(3) -0.0037(2) -0.0036(2) -0.0062(2)
P2 0.0186(3) 0.0144(3) 0.0204(3) -0.0060(2) -0.0038(2) -0.0020(2)
P3 0.0184(3) 0.0195(3) 0.0183(3) -0.0062(2) -0.0045(2) -0.0041(2)
C1 0.0352(16) 0.0425(17) 0.0320(15) 0.0022(13) -0.0129(13) -0.0161(13)
C2 0.0472(18) 0.0391(17) 0.0244(14) -0.0121(13) -0.0019(13) 0.0019(14)
C3 0.0386(17) 0.0300(16) 0.072(2) -0.0270(16) -0.0207(16) 0.0074(13)
C4 0.0339(16) 0.0266(15) 0.063(2) -0.0049(15) -0.0207(15) 0.0034(12)
C5 0.0280(14) 0.0395(16) 0.0260(14) -0.0109(12) 0.0027(11) -0.0093(12)
C6 0.0298(14) 0.0283(14) 0.0408(17) -0.0091(13) -0.0070(13) 0.0002(11)
C7 0.067(2) 0.0325(16) 0.0231(14) -0.0141(12) -0.0137(15) 0.0035(15)
C8 0.067(2) 0.0291(15) 0.0334(16) -0.0111(13) -0.0247(16) -0.0086(14)
C9 0.0299(15) 0.0380(16) 0.0358(16) 0.0015(13) -0.0153(13) -0.0051(12)
C10 0.0231(13) 0.0292(14) 0.0360(16) -0.0075(12) -0.0014(12) 0.0037(11)
C11 0.0257(14) 0.0310(15) 0.0473(18) -0.0058(13) -0.0021(13) -0.0115(12)
C12 0.0399(16) 0.0247(14) 0.0357(16) -0.0146(12) -0.0054(13) -0.0080(12)
C13 0.0451(17) 0.0293(14) 0.0262(14) -0.0095(12) -0.0109(12) -0.0060(12)
C14 0.0286(14) 0.0332(15) 0.0411(16) -0.0153(13) -0.0115(12) -0.0064(12)
C15 0.0353(16) 0.0361(16) 0.0303(15) -0.0009(12) -0.0146(13) -0.0050(12)
C16 0.0217(13) 0.0365(16) 0.0400(17) -0.0060(13) -0.0030(12) -0.0036(11)
C17 0.0318(14) 0.0257(13) 0.0247(13) 0.0004(11) -0.0070(11) -0.0098(11)
C18 0.0422(16) 0.0270(14) 0.0272(14) -0.0084(11) -0.0081(12) -0.0008(12)
C19 0.0413(16) 0.0241(13) 0.0212(13) -0.0007(11) -0.0094(12) -0.0049(11)
C20 0.0373(15) 0.0203(13) 0.0403(16) -0.0073(12) -0.0132(13) -0.0089(11)
C21 0.0228(13) 0.0325(14) 0.0253(13) -0.0076(11) -0.0043(10) -0.0061(11)
C22 0.0288(14) 0.0298(14) 0.0462(17) -0.0148(13) -0.0176(13) 0.0000(11)
C23 0.0341(15) 0.0236(13) 0.0321(15) -0.0030(11) -0.0053(12) -0.0089(11)
C24 0.0420(16) 0.0231(13) 0.0288(14) -0.0117(11) -0.0020(12) -0.0074(12)
C25 0.0326(14) 0.0238(13) 0.0203(12) -0.0038(10) -0.0037(11) -0.0102(11)
C26 0.0332(14) 0.0210(12) 0.0269(14) -0.0086(11) -0.0060(11) -0.0029(11)
C27 0.0267(13) 0.0242(13) 0.0343(15) -0.0022(11) -0.0066(11) -0.0103(11)
C28 0.0277(13) 0.0215(13) 0.0297(14) -0.0072(11) -0.0028(11) -0.0017(10)
C29 0.0304(14) 0.0224(13) 0.0266(14) -0.0069(11) -0.0034(11) -0.0086(11)
C30 0.0396(15) 0.0287(14) 0.0277(14) -0.0090(11) -0.0099(12) -0.0124(12)
C31 0.0300(14) 0.0229(13) 0.0275(14) 0.0015(11) -0.0035(11) -0.0018(11)
C32 0.0296(14) 0.0238(13) 0.0262(13) -0.0068(11) -0.0039(11) -0.0083(11)
C33 0.0306(14) 0.0283(14) 0.0246(13) -0.0102(11) -0.0054(11) -0.0026(11)
C34 0.0258(13) 0.0184(12) 0.0333(15) -0.0025(11) -0.0036(11) -0.0056(10)
C35 0.0230(13) 0.0201(12) 0.0366(15) -0.0092(11) -0.0049(11) -0.0032(10)
C36 0.0209(12) 0.0256(13) 0.0229(13) -0.0042(10) -0.0042(10) -0.0076(10)
C37 0.0269(13) 0.0184(11) 0.0179(12) -0.0056(9) -0.0040(10) -0.0044(10)
C38 0.0305(13) 0.0190(12) 0.0193(12) -0.0040(10) -0.0032(10) -0.0041(10)
C39 0.0202(12) 0.0225(12) 0.0246(13) -0.0042(10) -0.0058(10) -0.0050(10)
C40 0.0224(12) 0.0165(11) 0.0232(12) -0.0043(10) -0.0068(10) -0.0044(9)
C41 0.0182(11) 0.0168(11) 0.0257(13) -0.0066(10) -0.0029(10) -0.0014(9)
C42 0.0276(13) 0.0194(11) 0.0172(12) -0.0032(9) -0.0067(10) -0.0050(10)
C43 0.0282(13) 0.0200(12) 0.0269(13) -0.0107(10) -0.0086(11) -0.0029(10)
C44 0.0192(11) 0.0204(12) 0.0200(12) -0.0061(10) -0.0042(9) -0.0012(9)
C45 0.0232(12) 0.0192(12) 0.0289(14) -0.0069(10) -0.0045(10) -0.0046(10)
O1 0.132(2) 0.139(2) 0.130(2) -0.054(2) 0.017(2) -0.050(2)
C46 0.132(2) 0.139(2) 0.130(2) -0.054(2) 0.017(2) -0.050(2)
C47 0.132(2) 0.139(2) 0.130(2) -0.054(2) 0.017(2) -0.050(2)
C48 0.132(2) 0.139(2) 0.130(2) -0.054(2) 0.017(2) -0.050(2)
C49 0.132(2) 0.139(2) 0.130(2) -0.054(2) 0.017(2) -0.050(2)

loop_
_atom_type_symbol
_atom_type_description
_atom_type_scat_dispersion_real
_atom_type_scat_dispersion_imag
_atom_type_scat_source
C C 0.0033 0.0016 'International Tables Vol C Tables 4.2.6.8 and 6.1.1.4'
H H 0.0000 0.0000 'International Tables Vol C Tables 4.2.6.8 and 6.1.1.4'
P P 0.1023 0.0942 'International Tables Vol C Tables 4.2.6.8 and 6.1.1.4'
Cu Cu 0.3201 1.2651 'International Tables Vol C Tables 4.2.6.8 and 6.1.1.4'
O O 0.0106 0.0060 'International Tables Vol C Tables 4.2.6.8 and 6.1.1.4'

loop_
_geom_angle_atom_site_label_1
_geom_angle_atom_site_label_2
_geom_angle_atom_site_label_3
_geom_angle
_geom_angle_site_symmetry_1
_geom_angle_site_symmetry_3
P1 Cu1 Cu2 130.26(2) . 2_665
P1 Cu1 Cu3 132.12(2) . .
Cu2 Cu1 Cu3 67.403(12) 2_665 .
P1 Cu1 Cu2 140.31(2) . .
Cu2 Cu1 Cu2 89.431(12) 2_665 .
Cu3 Cu1 Cu2 55.961(11) . .
P1 Cu1 Cu3 137.57(2) . 2_665
Cu2 Cu1 Cu3 56.012(11) 2_665 2_665
Cu3 Cu1 Cu3 90.237(12) . 2_665
Cu2 Cu1 Cu3 60.198(10) . 2_665
P2 Cu2 Cu3 135.38(2) . .
P2 Cu2 Cu1 129.82(2) . 2_665
Cu3 Cu2 Cu1 67.807(12) . 2_665
P2 Cu2 Cu1 139.35(2) . .
Cu3 Cu2 Cu1 56.972(11) . .
Cu1 Cu2 Cu1 90.569(13) 2_665 .
P2 Cu2 Cu3 133.78(2) . 2_665
Cu3 Cu2 Cu3 90.807(13) . 2_665
Cu1 Cu2 Cu3 56.715(11) 2_665 2_665
Cu1 Cu2 Cu3 60.136(11) . 2_665
P3 Cu3 Cu2 136.26(2) . .
P3 Cu3 Cu1 134.38(2) . .
Cu2 Cu3 Cu1 67.068(13) . .
P3 Cu3 Cu1 135.53(2) . 2_665
Cu2 Cu3 Cu1 56.182(10) . 2_665
Cu1 Cu3 Cu1 89.763(12) . 2_665
P3 Cu3 Cu2 134.42(2) . 2_665
Cu2 Cu3 Cu2 89.193(12) . 2_665
Cu1 Cu3 Cu2 55.881(11) . 2_665
Cu1 Cu3 Cu2 59.666(11) 2_665 2_665
C37 P1 C40 102.14(11) . .
C37 P1 C38 101.59(11) . .
C40 P1 C38 103.29(11) . .
C37 P1 Cu1 115.74(8) . .
C40 P1 Cu1 116.76(8) . .
C38 P1 Cu1 115.19(8) . .
C44 P2 C41 102.33(11) . .
C44 P2 C43 101.64(11) . .
C41 P2 C43 104.50(11) . .
C44 P2 Cu2 113.12(8) . .
C41 P2 Cu2 116.21(8) . .
C43 P2 Cu2 117.04(8) . .
C42 P3 C39 103.40(11) . .
C42 P3 C36 103.97(11) . .
C39 P3 C36 100.56(11) . .
C42 P3 Cu3 118.08(8) . .
C39 P3 Cu3 114.64(8) . .
C36 P3 Cu3 114.08(8) . .
C15 C1 C17 119.8(3) . .
C7 C2 C33 120.0(3) . .
C4 C3 C22 120.2(3) . .
C3 C4 C9 119.9(3) . .
C8 C7 C2 120.0(3) . .
C7 C8 C30 120.0(3) . .
C4 C9 C21 120.1(3) . .
C28 C10 C16 119.9(2) . .
C16 C11 C35 119.8(3) . .
C20 C12 C32 120.0(3) . .
C19 C15 C1 119.7(3) . .
C11 C16 C10 120.4(3) . .
C37 C17 C1 121.0(2) . .
C31 C18 C26 120.1(3) . .
C15 C19 C25 120.5(2) . .
C12 C20 C27 120.1(2) . .
C9 C21 C39 120.9(3) . .
C39 C22 C3 120.8(3) . .
C19 C25 C37 121.0(2) . .
C18 C26 C41 121.0(2) . .
C20 C27 C29 119.7(3) . .
C10 C28 C44 120.3(2) . .
C27 C29 C40 120.8(2) . .
C8 C30 C42 120.8(3) . .
C34 C31 C18 119.6(2) . .
C40 C32 C12 120.9(2) . .
C42 C33 C2 120.9(3) . .
C31 C34 C45 120.9(2) . .
C44 C35 C11 120.6(2) . .
C23 C36 C5 109.8(2) . .
C23 C36 P3 111.45(17) . .
C5 C36 P3 108.70(18) . .
C17 C37 C25 118.1(2) . .
C17 C37 P1 117.96(18) . .
C25 C37 P1 123.97(19) . .
C6 C38 C24 110.1(2) . .
C6 C38 P1 110.34(18) . .
C24 C38 P1 108.92(18) . .
C21 C39 C22 118.1(2) . .
C21 C39 P3 125.1(2) . .
C22 C39 P3 116.71(19) . .
C32 C40 C29 118.5(2) . .
C32 C40 P1 117.34(19) . .
C29 C40 P1 124.21(19) . .
C26 C41 C45 118.0(2) . .
C26 C41 P2 116.57(18) . .
C45 C41 P2 125.41(19) . .
C33 C42 C30 118.2(2) . .
C33 C42 P3 117.35(18) . .
C30 C42 P3 124.4(2) . .
C14 C43 C13 110.6(2) . .
C14 C43 P2 108.86(17) . .
C13 C43 P2 109.11(17) . .
C35 C44 C28 119.1(2) . .
C35 C44 P2 117.77(18) . .
C28 C44 P2 123.15(19) . .
C34 C45 C41 120.4(2) . .
C46 O1 C49 108.5(5) . .
O1 C46 C47 105.7(6) . .
C46 C47 C48 109.9(7) . .
C49 C48 C47 102.7(6) . .
C48 C49 O1 105.5(6) . .

loop_
_geom_bond_atom_site_label_1
_geom_bond_atom_site_label_2
_geom_bond_distance
_geom_bond_site_symmetry_2
Cu1 P1 2.2467(7) .
Cu1 Cu2 2.4832(4) 2_665
Cu1 Cu3 2.5075(4) .
Cu1 Cu2 2.7544(4) .
Cu1 Cu3 2.7676(4) 2_665
Cu2 P2 2.2354(6) .
Cu2 Cu3 2.4783(4) .
Cu2 Cu1 2.4833(4) 2_665
Cu2 Cu3 2.7693(4) 2_665
Cu3 P3 2.2425(7) .
Cu3 Cu1 2.7676(4) 2_665
Cu3 Cu2 2.7693(4) 2_665
P1 C37 1.832(2) .
P1 C40 1.835(2) .
P1 C38 1.856(2) .
P2 C44 1.832(2) .
P2 C41 1.831(2) .
P2 C43 1.846(2) .
P3 C42 1.831(2) .
P3 C39 1.836(2) .
P3 C36 1.855(2) .
C1 C15 1.387(4) .
C1 C17 1.389(4) .
C2 C7 1.377(4) .
C2 C33 1.388(4) .
C3 C4 1.368(4) .
C3 C22 1.391(4) .
C4 C9 1.381(4) .
C5 C36 1.528(4) .
C6 C38 1.520(4) .
C7 C8 1.379(4) .
C8 C30 1.388(4) .
C9 C21 1.386(4) .
C10 C28 1.385(4) .
C10 C16 1.384(4) .
C11 C16 1.373(4) .
C11 C35 1.392(4) .
C12 C20 1.377(4) .
C12 C32 1.384(3) .
C13 C43 1.527(4) .
C14 C43 1.524(3) .
C15 C19 1.372(4) .
C17 C37 1.386(3) .
C18 C31 1.378(4) .
C18 C26 1.389(4) .
C19 C25 1.378(4) .
C20 C27 1.380(4) .
C21 C39 1.390(3) .
C22 C39 1.391(4) .
C23 C36 1.528(3) .
C24 C38 1.528(3) .
C25 C37 1.396(3) .
C26 C41 1.393(3) .
C27 C29 1.384(3) .
C28 C44 1.397(3) .
C29 C40 1.395(3) .
C30 C42 1.393(3) .
C31 C34 1.373(4) .
C32 C40 1.382(3) .
C33 C42 1.389(3) .
C34 C45 1.387(3) .
C35 C44 1.379(3) .
C41 C45 1.397(3) .
O1 C46 1.416(7) .
O1 C49 1.463(7) .
C46 C47 1.398(8) .
C47 C48 1.528(8) .
C48 C49 1.491(8) .
